data_7708182
loop_
_publ_author_name
'Drescher, Wiebke'
'Kleeberg, Christian'

_publ_section_title
;
 N-H deprotonation of a diaminodialkoxido diborane(4) - a structural study
 on bifunctional Lewis acids/bases and their dimerisation to
 B(sp<sup>2</sup>)<sub>2</sub>B(sp<sup>3</sup>)<sub>2</sub>N<sub>2</sub>
 six membered rings.
;
_journal_issue 37
_journal_name_full 'Dalton transactions (Cambridge, England : 2003)'
_journal_page_first 13149
_journal_page_last 13157
_journal_paper_doi 10.1039/d1dt02327f
_journal_volume 50
_journal_year 2021
_chemical_formula_moiety 'C88 H146 B8 Li6 N8 O18'
_chemical_formula_sum 'C88 H146 B8 Li6 N8 O18'
_chemical_formula_weight 1732.24
_space_group_crystal_system monoclinic
_space_group_IT_number 15
_space_group_name_Hall '-C 2yc'
_space_group_name_H-M_alt 'C 1 2/c 1'
_atom_sites_solution_hydrogens mixed
_atom_sites_solution_primary iterative
_atom_sites_solution_secondary difmap
_audit_creation_method SHELXL-2014/7
_audit_update_record
;
2021-06-09 deposited with the CCDC.	2021-08-25 downloaded from the CCDC.
;
_cell_angle_alpha 90
_cell_angle_beta 103.948(3)
_cell_angle_gamma 90
_cell_formula_units_Z 4
_cell_length_a 27.2197(8)
_cell_length_b 12.9528(5)
_cell_length_c 33.2002(12)
_cell_measurement_reflns_used 12720
_cell_measurement_temperature 100(2)
_cell_measurement_theta_max 73.90
_cell_measurement_theta_min 3.79
_cell_volume 11360.3(7)
_computing_cell_refinement
;
 CrysAlisPro 1.171.38.43 (Rigaku Oxford Diffraction, 2015)
;
_computing_data_collection
;
 CrysAlisPro 1.171.38.43 (Rigaku Oxford Diffraction, 2015)
;
_computing_data_reduction
;
 CrysAlisPro 1.171.38.43 (Rigaku Oxford Diffraction, 2015)
;
_computing_molecular_graphics
;
 K. Brandenburg, 2016, Diamond 4.2.2, Crystal Impact GbR, Bonn, Germany.
;
_computing_publication_material
;
 WinGX v2014.1 (L. J. Farrugia, J. Appl. Cryst., 2012, 45, 849-854.)
;
_computing_structure_refinement
;
 SHELXL-2014/7 (G. M. Sheldrick, Acta Cryst., 2015, A71, 3--8)
;
_computing_structure_solution
;
 SHELXT (Ver. 2014/4) (G. M. Sheldrick, Acta Cryst., 2015, A71, 3--8)
;
_diffrn_ambient_environment N~2~
_diffrn_ambient_temperature 100(2)
_diffrn_detector 'CCD plate'
_diffrn_detector_area_resol_mean 10.3543
_diffrn_detector_type Atlas
_diffrn_measured_fraction_theta_full 0.999
_diffrn_measured_fraction_theta_max 0.999
_diffrn_measurement_device 'four-circle diffractometer'
_diffrn_measurement_device_type 'Oxford Diffraction, Xcalibur, Atlas, Nova'
_diffrn_measurement_method \w-scan
_diffrn_radiation_monochromator mirror
_diffrn_radiation_type CuK\a
_diffrn_radiation_wavelength 1.54184
_diffrn_reflns_av_R_equivalents 0.0467
_diffrn_reflns_av_unetI/netI 0.0304
_diffrn_reflns_Laue_measured_fraction_full 0.999
_diffrn_reflns_Laue_measured_fraction_max 0.999
_diffrn_reflns_limit_h_max 30
_diffrn_reflns_limit_h_min -32
_diffrn_reflns_limit_k_max 15
_diffrn_reflns_limit_k_min -15
_diffrn_reflns_limit_l_max 34
_diffrn_reflns_limit_l_min -39
_diffrn_reflns_number 52148
_diffrn_reflns_point_group_measured_fraction_full 0.999
_diffrn_reflns_point_group_measured_fraction_max 0.999
_diffrn_reflns_theta_full 66.997
_diffrn_reflns_theta_max 66.997
_diffrn_reflns_theta_min 3.346
_diffrn_source 'micro-focus sealed X-ray tube'
_diffrn_source_type 'Nova (Cu) X-ray Source'
_exptl_absorpt_coefficient_mu 0.536
_exptl_absorpt_correction_T_max 1.00000
_exptl_absorpt_correction_T_min 0.55027
_exptl_absorpt_correction_type multi-scan
_exptl_absorpt_process_details
;
 CrysAlisPro 1.171.38.43 (Rigaku Oxford Diffraction, 2015)
 Empirical absorption correction using spherical harmonics,
 implemented in SCALE3 ABSPACK scaling algorithm.
;
_exptl_crystal_colour 'clear colourless'
_exptl_crystal_density_diffrn 1.013
_exptl_crystal_description 'fragment of prism'
_exptl_crystal_F_000 3728
_exptl_crystal_recrystallization_method
;
 From a solution in THF layered with n-pentane at -40 deg C.
;
_exptl_crystal_size_max 0.35
_exptl_crystal_size_mid 0.19
_exptl_crystal_size_min 0.16
_refine_diff_density_max 0.377
_refine_diff_density_min -0.415
_refine_diff_density_rms 0.042
_refine_ls_extinction_method none
_refine_ls_goodness_of_fit_ref 1.054
_refine_ls_hydrogen_treatment mixed
_refine_ls_matrix_type full
_refine_ls_number_parameters 654
_refine_ls_number_reflns 10115
_refine_ls_number_restraints 0
_refine_ls_restrained_S_all 1.054
_refine_ls_R_factor_all 0.0684
_refine_ls_R_factor_gt 0.0578
_refine_ls_shift/su_max 0.001
_refine_ls_shift/su_mean 0.000
_refine_ls_structure_factor_coef Fsqd
_refine_ls_weighting_details 'w=1/[\s^2^(Fo^2^)+(0.0814P)^2^+8.1037P] where P=(Fo^2^+2Fc^2^)/3'
_refine_ls_weighting_scheme calc
_refine_ls_wR_factor_gt 0.1520
_refine_ls_wR_factor_ref 0.1602
_reflns_number_gt 8512
_reflns_number_total 10115
_reflns_threshold_expression 'I > 2\s(I)'
_cod_data_source_file d1dt02327f2.cif
_cod_data_source_block wo4ck
_cod_depositor_comments 'Adding full bibliography for 7708180--7708186.cif.'
_cod_original_sg_symbol_H-M 'C 2/c'
_cod_database_code 7708182
_shelx_shelxl_version_number 2014/7
_shelx_space_group_comment
;
The symmetry employed for this shelxl refinement is uniquely defined
by the following loop, which should always be used as a source of
symmetry information in preference to the above space-group names.
They are only intended as comments.
;

loop_
_space_group_symop_operation_xyz
'x, y, z'
'-x, y, -z+1/2'
'x+1/2, y+1/2, z'
'-x+1/2, y+1/2, -z+1/2'
'-x, -y, -z'
'x, -y, z-1/2'
'-x+1/2, -y+1/2, -z'
'x+1/2, -y+1/2, z-1/2'

loop_
_atom_site_label
_atom_site_type_symbol
_atom_site_fract_x
_atom_site_fract_y
_atom_site_fract_z
_atom_site_U_iso_or_equiv
_atom_site_adp_type
_atom_site_occupancy
_atom_site_site_symmetry_order
_atom_site_calc_flag
_atom_site_refinement_flags_posn
_atom_site_refinement_flags_adp
_atom_site_refinement_flags_occupancy
_atom_site_disorder_assembly
_atom_site_disorder_group
H2N H 0.5603(9) 0.517(2) 0.5650(8) 0.046(6) Uiso 1 1 d . . . . .
C1 C 0.47120(7) 0.40790(16) 0.59033(6) 0.0367(4) Uani 1 1 d . . . . .
C2 C 0.41901(7) 0.39888(18) 0.58517(7) 0.0424(5) Uani 1 1 d . . . . .
H2 H 0.4055 0.3543 0.6026 0.051 Uiso 1 1 calc R U . . .
C3 C 0.38686(8) 0.4562(2) 0.55412(7) 0.0516(6) Uani 1 1 d . . . . .
H3 H 0.3513 0.4507 0.5507 0.062 Uiso 1 1 calc R U . . .
C4 C 0.40552(9) 0.52104(19) 0.52818(7) 0.0504(5) Uani 1 1 d . . . . .
H4 H 0.3826 0.5583 0.5071 0.060 Uiso 1 1 calc R U . . .
C5 C 0.45741(8) 0.53224(17) 0.53267(6) 0.0439(5) Uani 1 1 d . . . . .
H5 H 0.4703 0.5766 0.5149 0.053 Uiso 1 1 calc R U . . .
C6 C 0.48982(7) 0.47651(16) 0.56399(6) 0.0378(4) Uani 1 1 d . . . . .
C7 C 0.69718(7) 0.41708(16) 0.63069(6) 0.0378(4) Uani 1 1 d . . . . .
C8 C 0.69344(7) 0.30304(16) 0.64398(6) 0.0375(4) Uani 1 1 d . . . . .
C9 C 0.68460(9) 0.42952(19) 0.58348(7) 0.0465(5) Uani 1 1 d . . . . .
H9A H 0.6519 0.3970 0.5713 0.070 Uiso 1 1 calc R U . . .
H9B H 0.7110 0.3964 0.5725 0.070 Uiso 1 1 calc R U . . .
H9C H 0.6829 0.5031 0.5764 0.070 Uiso 1 1 calc R U . . .
C10 C 0.74811(8) 0.46765(18) 0.64938(7) 0.0451(5) Uani 1 1 d . . . . .
H10A H 0.7479 0.5387 0.6391 0.068 Uiso 1 1 calc R U . . .
H10B H 0.7750 0.4285 0.6413 0.068 Uiso 1 1 calc R U . . .
H10C H 0.7542 0.4683 0.6797 0.068 Uiso 1 1 calc R U . . .
C11 C 0.71337(8) 0.22479(18) 0.61729(7) 0.0456(5) Uani 1 1 d . . . . .
H11A H 0.7108 0.1550 0.6280 0.068 Uiso 1 1 calc R U . . .
H11B H 0.7489 0.2401 0.6182 0.068 Uiso 1 1 calc R U . . .
H11C H 0.6933 0.2291 0.5886 0.068 Uiso 1 1 calc R U . . .
C12 C 0.72001(7) 0.28402(17) 0.68962(6) 0.0402(4) Uani 1 1 d . . . . .
H12A H 0.7087 0.3355 0.7070 0.060 Uiso 1 1 calc R U . . .
H12B H 0.7567 0.2897 0.6932 0.060 Uiso 1 1 calc R U . . .
H12C H 0.7116 0.2147 0.6977 0.060 Uiso 1 1 calc R U . . .
C13 C 0.62728(7) 0.43211(15) 0.72862(6) 0.0337(4) Uani 1 1 d . . . . .
C14 C 0.67028(7) 0.49380(17) 0.74132(6) 0.0399(4) Uani 1 1 d . . . . .
H14 H 0.6909 0.5085 0.7226 0.048 Uiso 1 1 calc R U . . .
C15 C 0.68295(8) 0.53388(18) 0.78151(7) 0.0445(5) Uani 1 1 d . . . . .
H15 H 0.7120 0.5767 0.7899 0.053 Uiso 1 1 calc R U . . .
C16 C 0.65356(8) 0.51185(18) 0.80947(7) 0.0444(5) Uani 1 1 d . . . . .
H16 H 0.6628 0.5394 0.8368 0.053 Uiso 1 1 calc R U . . .
C17 C 0.61073(8) 0.44968(17) 0.79765(6) 0.0407(4) Uani 1 1 d . . . . .
H17 H 0.5910 0.4346 0.8169 0.049 Uiso 1 1 calc R U . . .
C18 C 0.59670(7) 0.40930(15) 0.75730(6) 0.0343(4) Uani 1 1 d . . . . .
C19 C 0.48718(7) 0.11427(16) 0.62868(6) 0.0382(4) Uani 1 1 d . . . . .
C20 C 0.45219(8) 0.15336(17) 0.65658(6) 0.0397(4) Uani 1 1 d . . . . .
C21 C 0.46331(8) 0.12965(18) 0.58244(6) 0.0444(5) Uani 1 1 d . . . . .
H21A H 0.4524 0.2016 0.5774 0.067 Uiso 1 1 calc R U . . .
H21B H 0.4340 0.0839 0.5738 0.067 Uiso 1 1 calc R U . . .
H21C H 0.4883 0.1133 0.5665 0.067 Uiso 1 1 calc R U . . .
C22 C 0.50359(9) 0.00230(18) 0.63594(7) 0.0491(5) Uani 1 1 d . . . . .
H22A H 0.5241 -0.0171 0.6166 0.074 Uiso 1 1 calc R U . . .
H22B H 0.4736 -0.0421 0.6314 0.074 Uiso 1 1 calc R U . . .
H22C H 0.5236 -0.0061 0.6645 0.074 Uiso 1 1 calc R U . . .
C23 C 0.39549(8) 0.1405(2) 0.63756(7) 0.0494(5) Uani 1 1 d . . . . .
H23A H 0.3764 0.1695 0.6564 0.074 Uiso 1 1 calc R U . . .
H23B H 0.3875 0.0670 0.6332 0.074 Uiso 1 1 calc R U . . .
H23C H 0.3863 0.1768 0.6109 0.074 Uiso 1 1 calc R U . . .
C24 C 0.46506(9) 0.10342(19) 0.69958(7) 0.0475(5) Uani 1 1 d . . . . .
H24A H 0.5015 0.1093 0.7118 0.071 Uiso 1 1 calc R U . . .
H24B H 0.4554 0.0304 0.6971 0.071 Uiso 1 1 calc R U . . .
H24C H 0.4465 0.1386 0.7175 0.071 Uiso 1 1 calc R U . . .
C29 C 0.73779(8) 0.7181(2) 0.69711(7) 0.0490(5) Uani 1 1 d . . . . .
H29A H 0.7435 0.6493 0.7104 0.059 Uiso 1 1 calc R U . . .
H29B H 0.7270 0.7663 0.7165 0.059 Uiso 1 1 calc R U . . .
C30 C 0.78452(11) 0.7557(3) 0.68691(9) 0.0777(9) Uani 1 1 d . . . . .
H30A H 0.8019 0.8062 0.7079 0.093 Uiso 1 1 calc R U . . .
H30B H 0.8079 0.6975 0.6861 0.093 Uiso 1 1 calc R U . . .
C31 C 0.76889(11) 0.8045(3) 0.64605(9) 0.0812(10) Uani 1 1 d . . . . .
H31A H 0.7929 0.7870 0.6289 0.097 Uiso 1 1 calc R U . . .
H31B H 0.7679 0.8805 0.6489 0.097 Uiso 1 1 calc R U . . .
C32 C 0.71792(9) 0.7643(2) 0.62667(8) 0.0531(6) Uani 1 1 d . . . . .
H32A H 0.6950 0.8217 0.6148 0.064 Uiso 1 1 calc R U . . .
H32B H 0.7196 0.7156 0.6040 0.064 Uiso 1 1 calc R U . . .
C33 C 0.54022(9) 0.6141(2) 0.66988(10) 0.0633(7) Uani 1 1 d . . . . .
H33A H 0.5154 0.6527 0.6485 0.076 Uiso 0.437(18) 1 calc R U P A 1
H33B H 0.5385 0.5402 0.6620 0.076 Uiso 0.437(18) 1 calc R U P A 1
H33C H 0.5415 0.5396 0.6768 0.076 Uiso 0.563(18) 1 calc R U P A 2
H33D H 0.5193 0.6234 0.6413 0.076 Uiso 0.563(18) 1 calc R U P A 2
C34 C 0.5295(4) 0.6268(9) 0.7097(4) 0.073(3) Uani 0.437(18) 1 d . . P A 1
H34A H 0.5463 0.5730 0.7295 0.087 Uiso 0.437(18) 1 calc R U P A 1
H34B H 0.4927 0.6256 0.7077 0.087 Uiso 0.437(18) 1 calc R U P A 1
C35 C 0.5534(5) 0.7397(11) 0.7227(5) 0.073(3) Uani 0.437(18) 1 d . . P A 1
H35A H 0.5322 0.7959 0.7073 0.088 Uiso 0.437(18) 1 calc R U P A 1
H35B H 0.5598 0.7523 0.7529 0.088 Uiso 0.437(18) 1 calc R U P A 1
C34A C 0.5186(3) 0.6738(11) 0.6998(4) 0.083(3) Uani 0.563(18) 1 d . . P A 2
H34C H 0.4953 0.6312 0.7116 0.099 Uiso 0.563(18) 1 calc R U P A 2
H34D H 0.5007 0.7364 0.6869 0.099 Uiso 0.563(18) 1 calc R U P A 2
C35A C 0.5671(3) 0.7009(8) 0.7327(3) 0.0618(19) Uani 0.563(18) 1 d . . P A 2
H35C H 0.5617 0.7616 0.7493 0.074 Uiso 0.563(18) 1 calc R U P A 2
H35D H 0.5786 0.6419 0.7516 0.074 Uiso 0.563(18) 1 calc R U P A 2
C36 C 0.60300(10) 0.7236(2) 0.70824(9) 0.0608(6) Uani 1 1 d . . . . .
H36A H 0.6154 0.7902 0.6999 0.073 Uiso 0.437(18) 1 calc R U P A 1
H36B H 0.6296 0.6935 0.7309 0.073 Uiso 0.437(18) 1 calc R U P A 1
H36C H 0.5997 0.7962 0.6987 0.073 Uiso 0.563(18) 1 calc R U P A 2
H36D H 0.6381 0.7120 0.7247 0.073 Uiso 0.563(18) 1 calc R U P A 2
C37 C 0.57662(10) 0.2087(2) 0.54500(7) 0.0547(6) Uani 1 1 d . . . . .
H37A H 0.5894 0.2754 0.5580 0.066 Uiso 1 1 calc R U . . .
H37B H 0.5393 0.2125 0.5355 0.066 Uiso 1 1 calc R U . . .
C38 C 0.59929(15) 0.1859(3) 0.50967(10) 0.0833(9) Uani 1 1 d . . . . .
H38A H 0.6345 0.2116 0.5149 0.100 Uiso 1 1 calc R U . . .
H38B H 0.5790 0.2161 0.4835 0.100 Uiso 1 1 calc R U . . .
C39 C 0.5975(2) 0.0711(3) 0.50863(11) 0.1153(16) Uani 1 1 d . . . . .
H39A H 0.6236 0.0427 0.4955 0.138 Uiso 1 1 calc R U . . .
H39B H 0.5638 0.0463 0.4932 0.138 Uiso 1 1 calc R U . . .
C40 C 0.60790(17) 0.0406(2) 0.55373(11) 0.0858(10) Uani 1 1 d . . . . .
H40A H 0.5890 -0.0227 0.5571 0.103 Uiso 1 1 calc R U . . .
H40B H 0.6445 0.0278 0.5650 0.103 Uiso 1 1 calc R U . . .
C41 C 0.66474(8) -0.01313(18) 0.68504(7) 0.0456(5) Uani 1 1 d . . . . .
H41A H 0.6947 0.0021 0.6740 0.055 Uiso 1 1 calc R U . . .
H41B H 0.6474 -0.0747 0.6706 0.055 Uiso 1 1 calc R U . . .
C42 C 0.68058(9) -0.0317(2) 0.73153(7) 0.0527(6) Uani 1 1 d . . . . .
H42A H 0.6845 -0.1064 0.7379 0.063 Uiso 1 1 calc R U . . .
H42B H 0.7128 0.0040 0.7441 0.063 Uiso 1 1 calc R U . . .
C43 C 0.63702(9) 0.0136(2) 0.74680(7) 0.0517(5) Uani 1 1 d . . . . .
H43A H 0.6086 -0.0358 0.7434 0.062 Uiso 1 1 calc R U . . .
H43B H 0.6479 0.0345 0.7763 0.062 Uiso 1 1 calc R U . . .
C44 C 0.62298(9) 0.10503(19) 0.71898(7) 0.0491(5) Uani 1 1 d . . . . .
H44A H 0.5871 0.1240 0.7162 0.059 Uiso 1 1 calc R U . . .
H44B H 0.6445 0.1651 0.7300 0.059 Uiso 1 1 calc R U . . .
Li1 Li 0.64035(13) 0.6119(3) 0.64242(11) 0.0432(8) Uani 1 1 d . . . . .
Li2 Li 0.59852(13) 0.1677(3) 0.63363(10) 0.0405(7) Uani 1 1 d . . . . .
Li3 Li 0.47917(12) 0.3294(3) 0.71491(10) 0.0390(7) Uani 1 1 d . . . . .
B1 B 0.55801(8) 0.40915(18) 0.61245(7) 0.0350(4) Uani 1 1 d . . . . .
B2 B 0.61665(8) 0.38979(18) 0.64746(7) 0.0338(4) Uani 1 1 d . . . . .
B3 B 0.55914(8) 0.33607(17) 0.69664(7) 0.0323(4) Uani 1 1 d . . . . .
B4 B 0.51513(8) 0.28377(18) 0.65428(6) 0.0338(4) Uani 1 1 d . . . . .
N1 N 0.51172(6) 0.36448(13) 0.61856(5) 0.0344(3) Uani 1 1 d . . . . .
N2 N 0.54233(6) 0.47545(14) 0.57666(5) 0.0382(4) Uani 1 1 d . . . . .
N3 N 0.60486(5) 0.38712(12) 0.69096(5) 0.0325(3) Uani 1 1 d . . . . .
N4 N 0.55489(6) 0.34986(12) 0.73894(5) 0.0329(3) Uani 1 1 d . . . . .
O1 O 0.65812(5) 0.46734(10) 0.64581(4) 0.0349(3) Uani 1 1 d . . . . .
O2 O 0.64012(5) 0.28930(11) 0.63798(4) 0.0354(3) Uani 1 1 d . . . . .
O3 O 0.53065(5) 0.17898(11) 0.64134(4) 0.0348(3) Uani 1 1 d . . . . .
O4 O 0.46340(5) 0.26131(11) 0.66148(4) 0.0355(3) Uani 1 1 d . . . . .
O5 O 0.60676(19) 0.6872(4) 0.58915(16) 0.0415(9) Uani 0.745(8) 1 d . . P B 3
C25 C 0.57744(14) 0.7767(3) 0.59227(12) 0.0508(10) Uani 0.745(8) 1 d . . P B 3
H25A H 0.5987 0.8395 0.5959 0.061 Uiso 0.745(8) 1 calc R U P B 3
H25B H 0.5614 0.7707 0.6160 0.061 Uiso 0.745(8) 1 calc R U P B 3
C26 C 0.53751(13) 0.7800(3) 0.55129(12) 0.0514(10) Uani 0.745(8) 1 d . . P B 3
H26A H 0.5247 0.8510 0.5446 0.062 Uiso 0.745(8) 1 calc R U P B 3
H26B H 0.5088 0.7336 0.5518 0.062 Uiso 0.745(8) 1 calc R U P B 3
C27 C 0.5674(6) 0.7418(10) 0.5204(5) 0.053(2) Uani 0.745(8) 1 d . . P B 3
H27A H 0.5468 0.6934 0.5001 0.063 Uiso 0.745(8) 1 calc R U P B 3
H27B H 0.5779 0.8004 0.5053 0.063 Uiso 0.745(8) 1 calc R U P B 3
C28 C 0.61276(15) 0.6878(4) 0.54724(16) 0.0467(10) Uani 0.745(8) 1 d . . P B 3
H28A H 0.6149 0.6162 0.5374 0.056 Uiso 0.745(8) 1 calc R U P B 3
H28B H 0.6442 0.7246 0.5460 0.056 Uiso 0.745(8) 1 calc R U P B 3
O5A O 0.6161(7) 0.6697(15) 0.5785(5) 0.057(3) Uani 0.255(8) 1 d . . P B 4
C25A C 0.5705(6) 0.7334(11) 0.5714(5) 0.093(6) Uani 0.255(8) 1 d . . P B 4
H25C H 0.5762 0.7954 0.5893 0.111 Uiso 0.255(8) 1 calc R U P B 4
H25D H 0.5416 0.6939 0.5768 0.111 Uiso 0.255(8) 1 calc R U P B 4
C26A C 0.5611(18) 0.763(3) 0.5263(13) 0.076(13) Uani 0.255(8) 1 d . . P B 4
H26C H 0.5462 0.8327 0.5214 0.091 Uiso 0.255(8) 1 calc R U P B 4
H26D H 0.5382 0.7128 0.5085 0.091 Uiso 0.255(8) 1 calc R U P B 4
C27A C 0.6148(7) 0.7599(11) 0.5177(4) 0.095(6) Uani 0.255(8) 1 d . . P B 4
H27C H 0.6132 0.7498 0.4879 0.114 Uiso 0.255(8) 1 calc R U P B 4
H27D H 0.6343 0.8233 0.5276 0.114 Uiso 0.255(8) 1 calc R U P B 4
C28A C 0.6363(10) 0.6691(12) 0.5425(5) 0.077(5) Uani 0.255(8) 1 d . . P B 4
H28C H 0.6265 0.6049 0.5263 0.092 Uiso 0.255(8) 1 calc R U P B 4
H28D H 0.6737 0.6734 0.5506 0.092 Uiso 0.255(8) 1 calc R U P B 4
O6 O 0.69943(5) 0.71201(12) 0.65844(5) 0.0447(3) Uani 1 1 d . . . . .
O7 O 0.59096(6) 0.65405(13) 0.67338(5) 0.0517(4) Uani 1 1 d . . . . .
O8 O 0.59158(6) 0.12462(13) 0.57425(5) 0.0521(4) Uani 1 1 d . . . . .
O9 O 0.63132(6) 0.07291(12) 0.67925(5) 0.0478(4) Uani 1 1 d . . . . .

loop_
_atom_site_aniso_label
_atom_site_aniso_U_11
_atom_site_aniso_U_22
_atom_site_aniso_U_33
_atom_site_aniso_U_23
_atom_site_aniso_U_13
_atom_site_aniso_U_12
C1 0.0372(10) 0.0414(10) 0.0303(9) -0.0007(8) 0.0059(7) 0.0006(8)
C2 0.0359(10) 0.0503(12) 0.0387(11) 0.0020(9) 0.0047(8) -0.0019(9)
C3 0.0356(10) 0.0644(15) 0.0501(13) 0.0053(11) 0.0010(9) -0.0001(10)
C4 0.0452(11) 0.0542(13) 0.0440(12) 0.0069(10) -0.0045(9) 0.0049(10)
C5 0.0483(11) 0.0444(11) 0.0357(11) 0.0042(9) 0.0034(9) -0.0004(9)
C6 0.0395(10) 0.0411(10) 0.0308(9) 0.0001(8) 0.0043(8) -0.0015(8)
C7 0.0343(9) 0.0468(11) 0.0361(10) 0.0027(8) 0.0156(8) 0.0002(8)
C8 0.0317(9) 0.0468(11) 0.0362(10) -0.0003(8) 0.0124(8) -0.0003(8)
C9 0.0502(12) 0.0551(13) 0.0393(11) 0.0064(9) 0.0206(9) -0.0013(10)
C10 0.0355(10) 0.0486(12) 0.0548(13) 0.0015(10) 0.0181(9) -0.0015(9)
C11 0.0401(10) 0.0525(12) 0.0487(12) -0.0023(10) 0.0196(9) 0.0022(9)
C12 0.0339(9) 0.0477(11) 0.0393(11) 0.0037(9) 0.0095(8) 0.0049(8)
C13 0.0310(9) 0.0395(10) 0.0309(9) 0.0002(8) 0.0080(7) 0.0022(7)
C14 0.0326(9) 0.0508(12) 0.0372(10) 0.0004(9) 0.0098(8) -0.0021(8)
C15 0.0384(10) 0.0498(12) 0.0430(11) -0.0060(9) 0.0054(8) -0.0088(9)
C16 0.0441(11) 0.0526(12) 0.0350(10) -0.0083(9) 0.0066(8) -0.0044(9)
C17 0.0420(10) 0.0483(11) 0.0336(10) -0.0033(9) 0.0124(8) -0.0018(9)
C18 0.0330(9) 0.0395(10) 0.0311(9) 0.0004(8) 0.0092(7) 0.0008(8)
C19 0.0397(10) 0.0421(11) 0.0344(10) -0.0037(8) 0.0124(8) -0.0052(8)
C20 0.0403(10) 0.0448(11) 0.0358(10) -0.0032(8) 0.0128(8) -0.0079(8)
C21 0.0463(11) 0.0533(12) 0.0341(11) -0.0082(9) 0.0108(8) -0.0078(9)
C22 0.0572(13) 0.0445(12) 0.0487(13) -0.0022(10) 0.0187(10) -0.0049(10)
C23 0.0401(11) 0.0600(14) 0.0505(13) -0.0091(11) 0.0156(9) -0.0127(10)
C24 0.0537(12) 0.0537(13) 0.0398(11) 0.0040(10) 0.0207(9) -0.0059(10)
C29 0.0431(11) 0.0642(14) 0.0385(11) -0.0049(10) 0.0075(9) -0.0004(10)
C30 0.0607(16) 0.105(2) 0.0592(16) 0.0201(16) -0.0012(13) -0.0328(16)
C31 0.0552(15) 0.130(3) 0.0559(16) 0.0137(17) 0.0089(12) -0.0299(17)
C32 0.0510(12) 0.0632(15) 0.0470(13) 0.0068(11) 0.0157(10) -0.0040(11)
C33 0.0411(12) 0.0653(16) 0.088(2) -0.0129(14) 0.0235(12) 0.0026(11)
C34 0.058(5) 0.053(5) 0.117(7) 0.023(5) 0.041(4) 0.012(4)
C35 0.075(7) 0.072(7) 0.088(8) -0.015(5) 0.047(6) 0.006(5)
C34A 0.060(4) 0.099(7) 0.100(6) -0.027(5) 0.041(4) 0.005(4)
C35A 0.056(4) 0.062(5) 0.073(4) -0.009(3) 0.028(3) 0.000(3)
C36 0.0579(14) 0.0573(15) 0.0695(17) -0.0099(12) 0.0200(12) 0.0022(11)
C37 0.0592(14) 0.0671(16) 0.0389(12) -0.0005(11) 0.0139(10) -0.0009(12)
C38 0.100(2) 0.103(3) 0.0536(16) 0.0035(16) 0.0310(16) 0.019(2)
C39 0.183(5) 0.105(3) 0.057(2) -0.027(2) 0.030(2) 0.027(3)
C40 0.137(3) 0.0532(16) 0.077(2) -0.0202(15) 0.043(2) 0.0004(18)
C41 0.0463(11) 0.0455(12) 0.0463(12) -0.0016(9) 0.0134(9) 0.0080(9)
C42 0.0485(12) 0.0592(14) 0.0477(13) 0.0009(11) 0.0063(10) 0.0151(10)
C43 0.0544(13) 0.0590(14) 0.0415(12) 0.0020(10) 0.0113(10) 0.0087(11)
C44 0.0544(12) 0.0551(13) 0.0409(12) 0.0009(10) 0.0176(10) 0.0102(10)
Li1 0.0409(17) 0.0460(19) 0.0427(19) 0.0044(15) 0.0099(14) 0.0024(15)
Li2 0.0421(17) 0.0452(19) 0.0360(17) 0.0021(14) 0.0127(14) 0.0002(14)
Li3 0.0340(15) 0.054(2) 0.0310(16) -0.0029(14) 0.0111(13) -0.0048(14)
B1 0.0367(10) 0.0407(11) 0.0280(10) 0.0011(9) 0.0087(8) -0.0001(9)
B2 0.0306(10) 0.0428(12) 0.0292(10) 0.0033(9) 0.0094(8) -0.0010(9)
B3 0.0320(10) 0.0363(11) 0.0298(10) 0.0026(8) 0.0097(8) 0.0012(8)
B4 0.0316(10) 0.0431(12) 0.0277(10) 0.0010(9) 0.0092(8) -0.0025(8)
N1 0.0313(7) 0.0429(9) 0.0287(8) 0.0020(7) 0.0069(6) -0.0001(6)
N2 0.0381(8) 0.0443(9) 0.0318(8) 0.0057(7) 0.0077(7) -0.0031(7)
N3 0.0289(7) 0.0401(8) 0.0291(8) 0.0023(6) 0.0079(6) 0.0008(6)
N4 0.0326(8) 0.0385(8) 0.0287(8) 0.0002(6) 0.0096(6) -0.0014(6)
O1 0.0317(6) 0.0410(7) 0.0343(7) 0.0032(5) 0.0123(5) -0.0001(5)
O2 0.0334(6) 0.0431(7) 0.0318(7) 0.0014(5) 0.0118(5) 0.0005(5)
O3 0.0357(6) 0.0395(7) 0.0308(6) -0.0015(5) 0.0110(5) -0.0015(5)
O4 0.0336(6) 0.0449(7) 0.0295(6) -0.0026(5) 0.0105(5) -0.0044(5)
O5 0.050(2) 0.0441(16) 0.032(2) 0.0048(14) 0.0121(13) -0.0018(13)
C25 0.0573(19) 0.045(2) 0.046(2) 0.0080(16) 0.0047(16) 0.0067(15)
C26 0.0485(19) 0.0508(19) 0.050(2) 0.0027(15) 0.0016(16) -0.0021(14)
C27 0.061(4) 0.056(5) 0.039(2) 0.003(3) 0.007(2) 0.001(3)
C28 0.047(2) 0.063(2) 0.032(2) 0.0032(18) 0.0117(16) -0.0093(17)
O5A 0.058(7) 0.076(9) 0.038(9) 0.011(6) 0.016(5) -0.005(5)
C25A 0.103(11) 0.051(7) 0.088(10) 0.000(7) -0.048(9) -0.006(7)
C26A 0.08(2) 0.068(18) 0.06(2) 0.017(15) -0.020(16) 0.004(12)
C27A 0.158(17) 0.069(8) 0.053(7) 0.007(6) 0.012(8) -0.011(9)
C28A 0.137(16) 0.064(8) 0.031(6) -0.002(5) 0.027(9) -0.008(10)
O6 0.0407(7) 0.0541(9) 0.0397(8) 0.0004(6) 0.0100(6) -0.0042(6)
O7 0.0425(8) 0.0526(9) 0.0624(10) -0.0051(8) 0.0176(7) 0.0035(7)
O8 0.0583(9) 0.0570(10) 0.0461(9) -0.0081(7) 0.0226(7) -0.0022(7)
O9 0.0555(9) 0.0519(9) 0.0386(8) 0.0047(7) 0.0167(6) 0.0159(7)

loop_
_atom_type_symbol
_atom_type_description
_atom_type_scat_dispersion_real
_atom_type_scat_dispersion_imag
_atom_type_scat_source
C C 0.0181 0.0091 'International Tables Vol C Tables 4.2.6.8 and 6.1.1.4'
H H 0.0000 0.0000 'International Tables Vol C Tables 4.2.6.8 and 6.1.1.4'
Li Li 0.0008 0.0003 'International Tables Vol C Tables 4.2.6.8 and 6.1.1.4'
B B 0.0090 0.0039 'International Tables Vol C Tables 4.2.6.8 and 6.1.1.4'
N N 0.0311 0.0180 'International Tables Vol C Tables 4.2.6.8 and 6.1.1.4'
O O 0.0492 0.0322 'International Tables Vol C Tables 4.2.6.8 and 6.1.1.4'

loop_
_geom_angle_atom_site_label_1
_geom_angle_atom_site_label_2
_geom_angle_atom_site_label_3
_geom_angle
_geom_angle_site_symmetry_1
_geom_angle_site_symmetry_3
_geom_angle_publ_flag
N1 C1 C2 132.18(19) . . ?
N1 C1 C6 109.06(17) . . ?
C2 C1 C6 118.70(18) . . ?
C1 C2 C3 119.0(2) . . ?
C4 C3 C2 121.6(2) . . ?
C3 C4 C5 120.8(2) . . ?
C4 C5 C6 118.0(2) . . ?
N2 C6 C5 130.67(19) . . ?
N2 C6 C1 107.50(17) . . ?
C5 C6 C1 121.82(19) . . ?
O1 C7 C10 109.90(17) . . ?
O1 C7 C9 107.97(16) . . ?
C10 C7 C9 109.20(17) . . ?
O1 C7 C8 103.13(14) . . ?
C10 C7 C8 114.15(17) . . ?
C9 C7 C8 112.18(18) . . ?
O2 C8 C11 109.10(16) . . ?
O2 C8 C12 109.83(15) . . ?
C11 C8 C12 108.50(17) . . ?
O2 C8 C7 102.31(15) . . ?
C11 C8 C7 114.18(17) . . ?
C12 C8 C7 112.71(17) . . ?
N3 C13 C14 132.10(18) . . ?
N3 C13 C18 108.21(16) . . ?
C14 C13 C18 119.64(18) . . ?
C15 C14 C13 119.85(19) . . ?
C16 C15 C14 120.79(19) . . ?
C15 C16 C17 120.44(19) . . ?
C16 C17 C18 120.08(19) . . ?
N4 C18 C17 129.21(18) . . ?
N4 C18 C13 111.56(16) . . ?
C17 C18 C13 119.20(18) . . ?
N4 C18 Li3 46.74(11) . 2_656 ?
C17 C18 Li3 82.51(14) . 2_656 ?
C13 C18 Li3 158.30(16) . 2_656 ?
O3 C19 C22 108.80(17) . . ?
O3 C19 C21 109.90(16) . . ?
C22 C19 C21 108.73(18) . . ?
O3 C19 C20 102.43(15) . . ?
C22 C19 C20 114.38(17) . . ?
C21 C19 C20 112.36(17) . . ?
O4 C20 C23 108.65(18) . . ?
O4 C20 C24 108.19(16) . . ?
C23 C20 C24 108.71(18) . . ?
O4 C20 C19 103.88(15) . . ?
C23 C20 C19 114.72(17) . . ?
C24 C20 C19 112.38(18) . . ?
O6 C29 C30 106.95(19) . . ?
C31 C30 C29 106.3(2) . . ?
C30 C31 C32 106.5(2) . . ?
O6 C32 C31 107.7(2) . . ?
C34 C33 O7 106.7(5) . . ?
O7 C33 C34A 106.4(4) . . ?
C33 C34 C35 101.1(8) . . ?
C36 C35 C34 96.8(9) . . ?
C33 C34A C35A 100.6(7) . . ?
C36 C35A C34A 103.2(7) . . ?
O7 C36 C35A 105.7(4) . . ?
O7 C36 C35 106.6(5) . . ?
O8 C37 C38 106.1(2) . . ?
C37 C38 C39 101.5(3) . . ?
C38 C39 C40 103.9(3) . . ?
O8 C40 C39 105.8(3) . . ?
O9 C41 C42 106.11(17) . . ?
C43 C42 C41 103.01(18) . . ?
C44 C43 C42 101.8(2) . . ?
O9 C44 C43 105.17(18) . . ?
O1 Li1 O7 115.73(19) . . ?
O1 Li1 O5 124.7(2) . . ?
O7 Li1 O5 95.81(19) . . ?
O1 Li1 O6 115.60(18) . . ?
O7 Li1 O6 106.53(19) . . ?
O5 Li1 O6 94.8(2) . . ?
O1 Li1 O5A 113.6(5) . . ?
O7 Li1 O5A 109.2(5) . . ?
O6 Li1 O5A 94.0(5) . . ?
O2 Li2 O3 119.48(19) . . ?
O2 Li2 O9 107.47(17) . . ?
O3 Li2 O9 102.39(17) . . ?
O2 Li2 O8 102.39(17) . . ?
O3 Li2 O8 106.49(17) . . ?
O9 Li2 O8 119.64(19) . . ?
O4 Li3 N4 136.48(18) . 2_656 ?
O4 Li3 N4 113.45(17) . . ?
N4 Li3 N4 107.19(16) 2_656 . ?
O4 Li3 Li3 149.66(15) . 2_656 ?
N4 Li3 Li3 55.64(14) 2_656 2_656 ?
N4 Li3 Li3 53.65(13) . 2_656 ?
O4 Li3 B3 78.39(13) . . ?
N4 Li3 B3 144.04(17) 2_656 . ?
N4 Li3 B3 36.98(8) . . ?
Li3 Li3 B3 90.01(18) 2_656 . ?
O4 Li3 B4 36.97(8) . . ?
N4 Li3 B4 172.75(19) 2_656 . ?
N4 Li3 B4 77.99(12) . . ?
Li3 Li3 B4 127.7(2) 2_656 . ?
B3 Li3 B4 41.66(9) . . ?
O4 Li3 C18 118.38(15) . 2_656 ?
N4 Li3 C18 30.50(8) 2_656 2_656 ?
N4 Li3 C18 127.44(16) . 2_656 ?
Li3 Li3 C18 83.39(16) 2_656 2_656 ?
B3 Li3 C18 154.11(17) . 2_656 ?
B4 Li3 C18 148.52(15) . 2_656 ?
N1 B1 N2 105.00(16) . . ?
N1 B1 B2 122.38(17) . . ?
N2 B1 B2 132.25(18) . . ?
O2 B2 O1 101.88(14) . . ?
O2 B2 N3 111.45(16) . . ?
O1 B2 N3 111.68(16) . . ?
O2 B2 B1 110.32(16) . . ?
O1 B2 B1 116.54(16) . . ?
N3 B2 B1 105.12(15) . . ?
N4 B3 N3 109.81(16) . . ?
N4 B3 B4 128.93(17) . . ?
N3 B3 B4 120.74(16) . . ?
N4 B3 Li3 57.96(12) . . ?
N3 B3 Li3 154.48(17) . . ?
B4 B3 Li3 72.65(13) . . ?
O4 B4 O3 101.92(15) . . ?
O4 B4 N1 111.14(15) . . ?
O3 B4 N1 110.68(15) . . ?
O4 B4 B3 115.51(15) . . ?
O3 B4 B3 113.04(15) . . ?
N1 B4 B3 104.73(15) . . ?
O4 B4 Li3 50.27(11) . . ?
O3 B4 Li3 128.86(16) . . ?
N1 B4 Li3 119.09(16) . . ?
B3 B4 Li3 65.69(12) . . ?
C1 N1 B1 108.78(16) . . ?
C1 N1 B4 132.56(16) . . ?
B1 N1 B4 118.63(15) . . ?
C6 N2 B1 109.47(17) . . ?
C13 N3 B3 106.18(15) . . ?
C13 N3 B2 133.39(16) . . ?
B3 N3 B2 120.21(15) . . ?
C18 N4 B3 104.23(15) . . ?
C18 N4 Li3 102.75(15) . 2_656 ?
B3 N4 Li3 153.02(17) . 2_656 ?
C18 N4 Li3 152.67(17) . . ?
B3 N4 Li3 85.06(14) . . ?
Li3 N4 Li3 70.72(16) 2_656 . ?
C7 O1 B2 109.35(15) . . ?
C7 O1 Li1 127.97(16) . . ?
B2 O1 Li1 117.70(15) . . ?
C8 O2 B2 109.21(15) . . ?
C8 O2 Li2 132.24(16) . . ?
B2 O2 Li2 116.65(15) . . ?
C19 O3 B4 109.97(14) . . ?
C19 O3 Li2 131.90(16) . . ?
B4 O3 Li2 116.55(16) . . ?
C20 O4 B4 110.55(15) . . ?
C20 O4 Li3 122.92(16) . . ?
B4 O4 Li3 92.76(14) . . ?
C25 O5 C28 105.2(4) . . ?
C25 O5 Li1 118.0(3) . . ?
C28 O5 Li1 135.3(3) . . ?
O5 C25 C26 104.4(4) . . ?
C25 C26 C27 102.0(7) . . ?
C28 C27 C26 104.2(9) . . ?
O5 C28 C27 107.8(6) . . ?
C28A O5A C25A 110.5(15) . . ?
C28A O5A Li1 135.9(12) . . ?
C25A O5A Li1 113.2(10) . . ?
O5A C25A C26A 104(2) . . ?
C25A C26A C27A 104(3) . . ?
C28A C27A C26A 100(2) . . ?
O5A C28A C27A 106.4(16) . . ?
C32 O6 C29 108.58(17) . . ?
C32 O6 Li1 120.07(17) . . ?
C29 O6 Li1 128.46(17) . . ?
C36 O7 C33 108.35(19) . . ?
C36 O7 Li1 122.98(18) . . ?
C33 O7 Li1 128.22(19) . . ?
C40 O8 C37 109.0(2) . . ?
C40 O8 Li2 136.1(2) . . ?
C37 O8 Li2 113.11(17) . . ?
C41 O9 C44 109.68(16) . . ?
C41 O9 Li2 137.95(17) . . ?
C44 O9 Li2 112.07(16) . . ?

loop_
_geom_bond_atom_site_label_1
_geom_bond_atom_site_label_2
_geom_bond_distance
_geom_bond_site_symmetry_2
_geom_bond_publ_flag
C1 N1 1.383(2) . ?
C1 C2 1.394(3) . ?
C1 C6 1.423(3) . ?
C2 C3 1.395(3) . ?
C3 C4 1.384(4) . ?
C4 C5 1.392(3) . ?
C5 C6 1.392(3) . ?
C6 N2 1.389(3) . ?
C7 O1 1.437(2) . ?
C7 C10 1.524(3) . ?
C7 C9 1.530(3) . ?
C7 C8 1.552(3) . ?
C8 O2 1.428(2) . ?
C8 C11 1.529(3) . ?
C8 C12 1.534(3) . ?
C13 N3 1.381(2) . ?
C13 C14 1.396(3) . ?
C13 C18 1.438(3) . ?
C14 C15 1.395(3) . ?
C15 C16 1.393(3) . ?
C16 C17 1.393(3) . ?
C17 C18 1.403(3) . ?
C18 N4 1.387(2) . ?
C18 Li3 2.666(4) 2_656 ?
C19 O3 1.428(2) . ?
C19 C22 1.520(3) . ?
C19 C21 1.529(3) . ?
C19 C20 1.564(3) . ?
C20 O4 1.432(3) . ?
C20 C23 1.529(3) . ?
C20 C24 1.529(3) . ?
C29 O6 1.449(3) . ?
C29 C30 1.475(4) . ?
C30 C31 1.464(4) . ?
C31 C32 1.477(4) . ?
C32 O6 1.442(3) . ?
C33 C34 1.429(11) . ?
C33 O7 1.453(3) . ?
C33 C34A 1.488(8) . ?
C34 C35 1.617(18) . ?
C35 C36 1.553(12) . ?
C34A C35A 1.537(14) . ?
C35A C36 1.444(9) . ?
C36 O7 1.440(3) . ?
C37 O8 1.451(3) . ?
C37 C38 1.481(4) . ?
C38 C39 1.488(6) . ?
C39 C40 1.508(5) . ?
C40 O8 1.411(3) . ?
C41 O9 1.422(3) . ?
C41 C42 1.518(3) . ?
C42 C43 1.516(3) . ?
C43 C44 1.494(3) . ?
C44 O9 1.452(3) . ?
Li1 O1 1.930(4) . ?
Li1 O7 1.957(4) . ?
Li1 O5 2.034(7) . ?
Li1 O6 2.034(4) . ?
Li1 O5A 2.198(18) . ?
Li2 O2 1.925(4) . ?
Li2 O3 1.931(4) . ?
Li2 O9 1.986(4) . ?
Li2 O8 2.013(4) . ?
Li3 O4 1.934(3) . ?
Li3 N4 1.991(4) 2_656 ?
Li3 N4 2.040(3) . ?
Li3 Li3 2.333(6) 2_656 ?
Li3 B3 2.398(4) . ?
Li3 B4 2.512(4) . ?
Li3 C18 2.666(4) 2_656 ?
B1 N1 1.445(3) . ?
B1 N2 1.445(3) . ?
B1 B2 1.751(3) . ?
B2 O2 1.516(3) . ?
B2 O1 1.522(2) . ?
B2 N3 1.554(3) . ?
B3 N4 1.448(3) . ?
B3 N3 1.461(3) . ?
B3 B4 1.749(3) . ?
B4 O4 1.512(2) . ?
B4 O3 1.514(3) . ?
B4 N1 1.567(3) . ?
N4 Li3 1.991(4) 2_656 ?
O5 C25 1.425(6) . ?
O5 C28 1.439(5) . ?
C25 C26 1.523(5) . ?
C26 C27 1.535(12) . ?
C27 C28 1.510(16) . ?
O5A C28A 1.430(16) . ?
O5A C25A 1.46(2) . ?
C25A C26A 1.51(4) . ?
C26A C27A 1.56(5) . ?
C27A C28A 1.47(2) . ?

loop_
_geom_torsion_atom_site_label_1
_geom_torsion_atom_site_label_2
_geom_torsion_atom_site_label_3
_geom_torsion_atom_site_label_4
_geom_torsion
_geom_torsion_site_symmetry_1
_geom_torsion_site_symmetry_2
_geom_torsion_site_symmetry_3
_geom_torsion_site_symmetry_4
_geom_torsion_publ_flag
N1 C1 C2 C3 177.7(2) . . . . ?
C6 C1 C2 C3 0.8(3) . . . . ?
C1 C2 C3 C4 0.5(4) . . . . ?
C2 C3 C4 C5 -0.9(4) . . . . ?
C3 C4 C5 C6 -0.1(4) . . . . ?
C4 C5 C6 N2 -177.1(2) . . . . ?
C4 C5 C6 C1 1.4(3) . . . . ?
N1 C1 C6 N2 -0.6(2) . . . . ?
C2 C1 C6 N2 176.99(18) . . . . ?
N1 C1 C6 C5 -179.37(19) . . . . ?
C2 C1 C6 C5 -1.8(3) . . . . ?
O1 C7 C8 O2 37.35(18) . . . . ?
C10 C7 C8 O2 156.54(16) . . . . ?
C9 C7 C8 O2 -78.58(18) . . . . ?
O1 C7 C8 C11 155.07(16) . . . . ?
C10 C7 C8 C11 -85.7(2) . . . . ?
C9 C7 C8 C11 39.1(2) . . . . ?
O1 C7 C8 C12 -80.54(18) . . . . ?
C10 C7 C8 C12 38.6(2) . . . . ?
C9 C7 C8 C12 163.54(16) . . . . ?
N3 C13 C14 C15 176.6(2) . . . . ?
C18 C13 C14 C15 -0.8(3) . . . . ?
C13 C14 C15 C16 1.0(3) . . . . ?
C14 C15 C16 C17 -0.3(3) . . . . ?
C15 C16 C17 C18 -0.4(3) . . . . ?
C16 C17 C18 N4 -177.2(2) . . . . ?
C16 C17 C18 C13 0.6(3) . . . . ?
C16 C17 C18 Li3 -179.2(2) . . . 2_656 ?
N3 C13 C18 N4 0.3(2) . . . . ?
C14 C13 C18 N4 178.17(17) . . . . ?
N3 C13 C18 C17 -177.90(17) . . . . ?
C14 C13 C18 C17 0.0(3) . . . . ?
N3 C13 C18 Li3 1.5(5) . . . 2_656 ?
C14 C13 C18 Li3 179.5(3) . . . 2_656 ?
O3 C19 C20 O4 32.80(19) . . . . ?
C22 C19 C20 O4 150.33(17) . . . . ?
C21 C19 C20 O4 -85.09(19) . . . . ?
O3 C19 C20 C23 151.24(18) . . . . ?
C22 C19 C20 C23 -91.2(2) . . . . ?
C21 C19 C20 C23 33.4(3) . . . . ?
O3 C19 C20 C24 -83.92(19) . . . . ?
C22 C19 C20 C24 33.6(2) . . . . ?
C21 C19 C20 C24 158.20(18) . . . . ?
O6 C29 C30 C31 19.3(4) . . . . ?
C29 C30 C31 C32 -19.4(4) . . . . ?
C30 C31 C32 O6 12.4(4) . . . . ?
O7 C33 C34 C35 40.8(12) . . . . ?
C33 C34 C35 C36 -43.2(14) . . . . ?
O7 C33 C34A C35A -28.8(12) . . . . ?
C33 C34A C35A C36 39.1(14) . . . . ?
C34A C35A C36 O7 -35.2(11) . . . . ?
C34 C35 C36 O7 31.2(12) . . . . ?
O8 C37 C38 C39 33.2(4) . . . . ?
C37 C38 C39 C40 -36.1(4) . . . . ?
C38 C39 C40 O8 26.6(5) . . . . ?
O9 C41 C42 C43 25.2(3) . . . . ?
C41 C42 C43 C44 -36.4(2) . . . . ?
C42 C43 C44 O9 35.0(2) . . . . ?
N1 B1 B2 O2 84.6(2) . . . . ?
N2 B1 B2 O2 -103.5(2) . . . . ?
N1 B1 B2 O1 -159.95(18) . . . . ?
N2 B1 B2 O1 12.0(3) . . . . ?
N1 B1 B2 N3 -35.7(3) . . . . ?
N2 B1 B2 N3 136.2(2) . . . . ?
N4 B3 B4 O4 7.9(3) . . . . ?
N3 B3 B4 O4 -163.02(17) . . . . ?
Li3 B3 B4 O4 -6.93(17) . . . . ?
N4 B3 B4 O3 -109.0(2) . . . . ?
N3 B3 B4 O3 80.1(2) . . . . ?
Li3 B3 B4 O3 -123.77(17) . . . . ?
N4 B3 B4 N1 130.5(2) . . . . ?
N3 B3 B4 N1 -40.4(2) . . . . ?
Li3 B3 B4 N1 115.65(16) . . . . ?
N4 B3 B4 Li3 14.8(2) . . . . ?
N3 B3 B4 Li3 -156.1(2) . . . . ?
C2 C1 N1 B1 -173.9(2) . . . . ?
C6 C1 N1 B1 3.2(2) . . . . ?
C2 C1 N1 B4 3.8(4) . . . . ?
C6 C1 N1 B4 -179.05(19) . . . . ?
N2 B1 N1 C1 -4.4(2) . . . . ?
B2 B1 N1 C1 169.41(18) . . . . ?
N2 B1 N1 B4 177.44(16) . . . . ?
B2 B1 N1 B4 -8.7(3) . . . . ?
O4 B4 N1 C1 -8.7(3) . . . . ?
O3 B4 N1 C1 103.8(2) . . . . ?
B3 B4 N1 C1 -134.0(2) . . . . ?
Li3 B4 N1 C1 -64.0(3) . . . . ?
O4 B4 N1 B1 168.92(16) . . . . ?
O3 B4 N1 B1 -78.6(2) . . . . ?
B3 B4 N1 B1 43.5(2) . . . . ?
Li3 B4 N1 B1 113.61(19) . . . . ?
C5 C6 N2 B1 176.4(2) . . . . ?
C1 C6 N2 B1 -2.3(2) . . . . ?
N1 B1 N2 C6 4.1(2) . . . . ?
B2 B1 N2 C6 -168.8(2) . . . . ?
C14 C13 N3 B3 -177.1(2) . . . . ?
C18 C13 N3 B3 0.4(2) . . . . ?
C14 C13 N3 B2 -2.8(4) . . . . ?
C18 C13 N3 B2 174.78(18) . . . . ?
N4 B3 N3 C13 -0.9(2) . . . . ?
B4 B3 N3 C13 171.53(17) . . . . ?
Li3 B3 N3 C13 55.4(4) . . . . ?
N4 B3 N3 B2 -176.20(16) . . . . ?
B4 B3 N3 B2 -3.7(3) . . . . ?
Li3 B3 N3 B2 -119.8(4) . . . . ?
O2 B2 N3 C13 105.7(2) . . . . ?
O1 B2 N3 C13 -7.6(3) . . . . ?
B1 B2 N3 C13 -134.8(2) . . . . ?
O2 B2 N3 B3 -80.6(2) . . . . ?
O1 B2 N3 B3 166.17(16) . . . . ?
B1 B2 N3 B3 38.9(2) . . . . ?
C17 C18 N4 B3 177.1(2) . . . . ?
C13 C18 N4 B3 -0.8(2) . . . . ?
Li3 C18 N4 B3 179.8(2) 2_656 . . . ?
C17 C18 N4 Li3 -2.7(3) . . . 2_656 ?
C13 C18 N4 Li3 179.34(16) . . . 2_656 ?
C17 C18 N4 Li3 69.8(4) . . . . ?
C13 C18 N4 Li3 -108.1(3) . . . . ?
Li3 C18 N4 Li3 72.6(3) 2_656 . . . ?
N3 B3 N4 C18 1.1(2) . . . . ?
B4 B3 N4 C18 -170.61(19) . . . . ?
Li3 B3 N4 C18 -153.89(18) . . . . ?
N3 B3 N4 Li3 -179.3(3) . . . 2_656 ?
B4 B3 N4 Li3 9.1(5) . . . 2_656 ?
Li3 B3 N4 Li3 25.8(3) . . . 2_656 ?
N3 B3 N4 Li3 154.97(18) . . . . ?
B4 B3 N4 Li3 -16.7(2) . . . . ?
C10 C7 O1 B2 -149.75(16) . . . . ?
C9 C7 O1 B2 91.23(18) . . . . ?
C8 C7 O1 B2 -27.66(18) . . . . ?
C10 C7 O1 Li1 56.2(2) . . . . ?
C9 C7 O1 Li1 -62.8(2) . . . . ?
C8 C7 O1 Li1 178.31(17) . . . . ?
O2 B2 O1 C7 8.01(18) . . . . ?
N3 B2 O1 C7 127.07(16) . . . . ?
B1 B2 O1 C7 -112.11(18) . . . . ?
O2 B2 O1 Li1 165.05(16) . . . . ?
N3 B2 O1 Li1 -75.9(2) . . . . ?
B1 B2 O1 Li1 44.9(2) . . . . ?
C11 C8 O2 B2 -154.87(16) . . . . ?
C12 C8 O2 B2 86.33(19) . . . . ?
C7 C8 O2 B2 -33.59(18) . . . . ?
C11 C8 O2 Li2 41.8(3) . . . . ?
C12 C8 O2 Li2 -77.0(2) . . . . ?
C7 C8 O2 Li2 163.08(18) . . . . ?
O1 B2 O2 C8 17.16(18) . . . . ?
N3 B2 O2 C8 -102.06(17) . . . . ?
B1 B2 O2 C8 141.55(15) . . . . ?
O1 B2 O2 Li2 -176.58(15) . . . . ?
N3 B2 O2 Li2 64.2(2) . . . . ?
B1 B2 O2 Li2 -52.2(2) . . . . ?
C22 C19 O3 B4 -152.89(16) . . . . ?
C21 C19 O3 B4 88.17(19) . . . . ?
C20 C19 O3 B4 -31.45(19) . . . . ?
C22 C19 O3 Li2 42.3(3) . . . . ?
C21 C19 O3 Li2 -76.6(2) . . . . ?
C20 C19 O3 Li2 163.77(18) . . . . ?
O4 B4 O3 C19 18.15(18) . . . . ?
N1 B4 O3 C19 -100.12(17) . . . . ?
B3 B4 O3 C19 142.76(16) . . . . ?
Li3 B4 O3 C19 66.2(2) . . . . ?
O4 B4 O3 Li2 -174.47(15) . . . . ?
N1 B4 O3 Li2 67.3(2) . . . . ?
B3 B4 O3 Li2 -49.9(2) . . . . ?
Li3 B4 O3 Li2 -126.45(19) . . . . ?
C23 C20 O4 B4 -145.24(16) . . . . ?
C24 C20 O4 B4 96.90(18) . . . . ?
C19 C20 O4 B4 -22.70(19) . . . . ?
C23 C20 O4 Li3 107.1(2) . . . . ?
C24 C20 O4 Li3 -10.8(2) . . . . ?
C19 C20 O4 Li3 -130.39(17) . . . . ?
O3 B4 O4 C20 4.37(18) . . . . ?
N1 B4 O4 C20 122.31(17) . . . . ?
B3 B4 O4 C20 -118.59(18) . . . . ?
Li3 B4 O4 C20 -126.81(18) . . . . ?
O3 B4 O4 Li3 131.17(16) . . . . ?
N1 B4 O4 Li3 -110.89(18) . . . . ?
B3 B4 O4 Li3 8.2(2) . . . . ?
C28 O5 C25 C26 40.9(5) . . . . ?
Li1 O5 C25 C26 -150.9(3) . . . . ?
O5 C25 C26 C27 -36.8(7) . . . . ?
C25 C26 C27 C28 18.9(9) . . . . ?
C25 O5 C28 C27 -28.6(8) . . . . ?
Li1 O5 C28 C27 166.4(7) . . . . ?
C26 C27 C28 O5 4.8(10) . . . . ?
C28A O5A C25A C26A 6(3) . . . . ?
Li1 O5A C25A C26A -180(2) . . . . ?
O5A C25A C26A C27A -27(3) . . . . ?
C25A C26A C27A C28A 38(3) . . . . ?
C25A O5A C28A C27A 20(2) . . . . ?
Li1 O5A C28A C27A -153.2(15) . . . . ?
C26A C27A C28A O5A -35(2) . . . . ?
C31 C32 O6 C29 -0.4(3) . . . . ?
C31 C32 O6 Li1 -162.7(2) . . . . ?
C30 C29 O6 C32 -11.7(3) . . . . ?
C30 C29 O6 Li1 148.7(2) . . . . ?
C35A C36 O7 C33 17.3(5) . . . . ?
C35 C36 O7 C33 -9.1(8) . . . . ?
C35A C36 O7 Li1 -155.6(5) . . . . ?
C35 C36 O7 Li1 178.0(7) . . . . ?
C34 C33 O7 C36 -21.3(6) . . . . ?
C34A C33 O7 C36 8.5(7) . . . . ?
C34 C33 O7 Li1 151.2(5) . . . . ?
C34A C33 O7 Li1 -179.1(7) . . . . ?
C39 C40 O8 C37 -5.8(4) . . . . ?
C39 C40 O8 Li2 -168.8(3) . . . . ?
C38 C37 O8 C40 -17.5(3) . . . . ?
C38 C37 O8 Li2 149.8(2) . . . . ?
C42 C41 O9 C44 -3.4(2) . . . . ?
C42 C41 O9 Li2 169.4(2) . . . . ?
C43 C44 O9 C41 -20.2(2) . . . . ?
C43 C44 O9 Li2 164.98(18) . . . . ?
